data_6000437
loop_
_publ_author_name
'Hern\'andez-Velasco, J.'
'S\'aez-Puche, R.'
'Rodr\'iguez-Carvajal, J.'

_publ_section_title
;
 Yb~2~BaCoO~5~ magnetic and crystal structure determination from neutron
 scattering
;
_journal_name_full 'Journal of Alloys and Compounds'
_journal_page_first 651
_journal_page_last 656
_journal_paper_doi 10.1016/S0925-8388(98)00412-5
_journal_volume 275-277
_journal_year 1998
_chemical_formula_sum 'Ba Co O5 Yb2'
_space_group_name_H-M_alt 'P n m a'
_cell_angle_alpha 90.000
_cell_angle_beta 90.000
_cell_angle_gamma 90.000
_cell_length_a 12.1745
_cell_length_b 5.6594
_cell_length_c 6.9993
_cell_volume 482.25
_cod_database_code 6000437

loop_
_atom_site_label
_atom_site_fract_x
_atom_site_fract_y
_atom_site_fract_z
? ? ? ?
